data_7064301
loop_
_publ_author_name
'Rayasingh, Amlan Ranjan'
'Manivannan, Vadivelu'

_publ_section_title
;
 Dinuclear palladium(ii) complexes of
 N-(imidazo[1,5-a]pyridin-1-yl)picolinimidamides: highly active catalysts
 for C--C and C--P bond formation
;
_journal_issue 13
_journal_name_full 'New Journal of Chemistry'
_journal_page_first 5541
_journal_page_last 5550
_journal_paper_doi 10.1039/D5NJ04746C
_journal_volume 50
_journal_year 2026
_chemical_formula_moiety 'C20 H17 N5 O'
_chemical_formula_sum 'C20 H17 N5 O'
_chemical_formula_weight 343.39
_space_group_crystal_system monoclinic
_space_group_IT_number 14
_space_group_name_Hall '-P 2ybc'
_space_group_name_H-M_alt 'P 1 21/c 1'
_atom_sites_solution_hydrogens mixed
_atom_sites_solution_primary dual
_audit_creation_date 2025-06-15
_audit_creation_method
;
Olex2 1.5
(compiled 2023.08.24 svn.re1ec1418 for OlexSys, GUI svn.r6817)
;
_audit_update_record
;
2025-10-16 deposited with the CCDC.	2026-03-02 downloaded from the CCDC.
;
_cell_angle_alpha 90
_cell_angle_beta 94.760(2)
_cell_angle_gamma 90
_cell_formula_units_Z 4
_cell_length_a 13.5754(9)
_cell_length_b 10.0125(7)
_cell_length_c 12.8537(8)
_cell_measurement_reflns_used 9909
_cell_measurement_temperature 298.00
_cell_measurement_theta_max 27.47
_cell_measurement_theta_min 2.53
_cell_volume 1741.1(2)
_computing_cell_refinement 'SAINT V8.40B (?, 2016)'
_computing_data_reduction 'SAINT V8.40B (?, 2016)'
_computing_molecular_graphics 'Olex2 1.5 (Dolomanov et al., 2009)'
_computing_publication_material 'Olex2 1.5 (Dolomanov et al., 2009)'
_computing_structure_refinement 'SHELXL 2018/3 (Sheldrick, 2015)'
_computing_structure_solution 'SHELXT 2018/2 (Sheldrick, 2018)'
_diffrn_ambient_temperature 298.00
_diffrn_detector_area_resol_mean 7.9
_diffrn_measured_fraction_theta_full 0.991
_diffrn_measured_fraction_theta_max 0.968
_diffrn_measurement_device_type CMOS-PHOTONII-7
_diffrn_measurement_method '\w and \f scans'
_diffrn_radiation_monochromator graphite
_diffrn_radiation_type MoK\a
_diffrn_radiation_wavelength 0.71073
_diffrn_reflns_av_R_equivalents 0.0719
_diffrn_reflns_av_unetI/netI 0.0475
_diffrn_reflns_Laue_measured_fraction_full 0.991
_diffrn_reflns_Laue_measured_fraction_max 0.968
_diffrn_reflns_limit_h_max 17
_diffrn_reflns_limit_h_min -17
_diffrn_reflns_limit_k_max 12
_diffrn_reflns_limit_k_min -12
_diffrn_reflns_limit_l_max 16
_diffrn_reflns_limit_l_min -16
_diffrn_reflns_number 41993
_diffrn_reflns_point_group_measured_fraction_full 0.991
_diffrn_reflns_point_group_measured_fraction_max 0.968
_diffrn_reflns_theta_full 25.242
_diffrn_reflns_theta_max 27.483
_diffrn_reflns_theta_min 2.531
_diffrn_source 'X-ray Tube'
_diffrn_source_current 1.4
_diffrn_source_power 0.07
_diffrn_source_voltage 50.0
_exptl_absorpt_coefficient_mu 0.085
_exptl_absorpt_correction_T_max 0.7456
_exptl_absorpt_correction_T_min 0.6703
_exptl_absorpt_correction_type multi-scan
_exptl_absorpt_process_details
;
SADABS-2016/2 (Bruker,2016/2) was used for absorption correction.
wR2(int) was 0.1402 before and 0.0729 after correction.
The Ratio of minimum to maximum transmission is 0.8990.
The \l/2 correction factor is Not present.
;
_exptl_crystal_colour 'clear dark yellow'
_exptl_crystal_colour_lustre clear
_exptl_crystal_colour_modifier dark
_exptl_crystal_colour_primary yellow
_exptl_crystal_density_diffrn 1.310
_exptl_crystal_description block
_exptl_crystal_F_000 720
_exptl_crystal_size_max 0.18
_exptl_crystal_size_mid 0.11
_exptl_crystal_size_min 0.08
_refine_diff_density_max 0.209
_refine_diff_density_min -0.179
_refine_diff_density_rms 0.039
_refine_ls_extinction_method none
_refine_ls_goodness_of_fit_ref 1.169
_refine_ls_hydrogen_treatment constr
_refine_ls_matrix_type full
_refine_ls_number_parameters 237
_refine_ls_number_reflns 3862
_refine_ls_number_restraints 0
_refine_ls_restrained_S_all 1.169
_refine_ls_R_factor_all 0.1460
_refine_ls_R_factor_gt 0.0805
_refine_ls_shift/su_max 0.000
_refine_ls_shift/su_mean 0.000
_refine_ls_structure_factor_coef Fsqd
_refine_ls_weighting_details 'w=1/[\s^2^(Fo^2^)+(0.0406P)^2^+1.0063P] where P=(Fo^2^+2Fc^2^)/3'
_refine_ls_weighting_scheme calc
_refine_ls_wR_factor_gt 0.1348
_refine_ls_wR_factor_ref 0.1672
_reflns_Friedel_coverage 0.000
_reflns_number_gt 2322
_reflns_number_total 3862
_reflns_threshold_expression 'I > 2\s(I)'
_cod_data_source_file d5nj04746c2.cif
_cod_data_source_block L2H
_cod_depositor_comments 'Adding full bibliography for 7064300--7064310.cif.'
_cod_database_code 7064301
_shelx_shelxl_version_number 2018/3
_shelx_space_group_comment
;
The symmetry employed for this shelxl refinement is uniquely defined
by the following loop, which should always be used as a source of
symmetry information in preference to the above space-group names.
They are only intended as comments.
;
_shelx_estimated_absorpt_t_max 0.993
_shelx_estimated_absorpt_t_min 0.985
_olex2_refinement_description
;
1. Fixed Uiso
 At 1.2 times of:
  All C(H) groups, All N(H,H) groups
 At 1.5 times of:
  All C(H,H,H) groups
2.a Rotating group:
 N2(H2A,H2B)
2.b Aromatic/amide H refined with riding coordinates:
 C2(H2), C3(H3), C4(H4), C5(H5), C11(H11), C12(H12), C14(H14), C15(H15),
 C16(H16), C17(H17), C18(H18), C19(H19)
2.c Idealised Me refined as rotating group:
 C20(H20A,H20B,H20C)
;
_olex2_submission_special_instructions 'No special instructions were received'

loop_
_space_group_symop_operation_xyz
'x, y, z'
'-x, y+1/2, -z+1/2'
'-x, -y, -z'
'x, -y-1/2, z-1/2'

loop_
_atom_site_label
_atom_site_type_symbol
_atom_site_fract_x
_atom_site_fract_y
_atom_site_fract_z
_atom_site_U_iso_or_equiv
_atom_site_adp_type
_atom_site_occupancy
_atom_site_site_symmetry_order
_atom_site_calc_flag
_atom_site_refinement_flags_posn
_atom_site_refinement_flags_adp
_atom_site_refinement_flags_occupancy
_atom_site_disorder_assembly
_atom_site_disorder_group
O1 O 0.03071(15) 0.4132(2) 0.13751(15) 0.0809(7) Uani 1 1 d . . . . .
N1 N 0.20680(18) 0.6245(3) 0.98162(17) 0.0637(6) Uani 1 1 d . . . . .
N3 N 0.33247(16) 0.4737(2) 0.78061(16) 0.0532(6) Uani 1 1 d . . . . .
N4 N 0.24884(15) 0.4691(2) 0.60191(16) 0.0522(5) Uani 1 1 d . . . . .
N5 N 0.37314(16) 0.3806(2) 0.52226(16) 0.0508(5) Uani 1 1 d . . . . .
N2 N 0.17742(18) 0.5816(3) 0.77605(18) 0.0718(7) Uani 1 1 d . . . . .
H2A H 0.163189 0.539005 0.718391 0.086 Uiso 1 1 d R U . . .
H2B H 0.129905 0.571544 0.815970 0.086 Uiso 1 1 d R U . . .
C1 C 0.2739(2) 0.5483(3) 0.9396(2) 0.0523(7) Uani 1 1 d . . . . .
C2 C 0.3500(2) 0.4860(3) 0.9989(2) 0.0613(7) Uani 1 1 d . . . . .
H2 H 0.396195 0.435359 0.966660 0.074 Uiso 1 1 calc R U . . .
C3 C 0.3572(2) 0.4992(3) 1.1052(2) 0.0726(9) Uani 1 1 d . . . . .
H3 H 0.407313 0.456596 1.146416 0.087 Uiso 1 1 calc R U . . .
C4 C 0.2887(3) 0.5769(4) 1.1496(2) 0.0741(9) Uani 1 1 d . . . . .
H4 H 0.291330 0.587756 1.221592 0.089 Uiso 1 1 calc R U . . .
C5 C 0.2165(2) 0.6381(3) 1.0858(2) 0.0733(9) Uani 1 1 d . . . . .
H5 H 0.171450 0.692352 1.116565 0.088 Uiso 1 1 calc R U . . .
C6 C 0.2620(2) 0.5319(3) 0.8241(2) 0.0502(6) Uani 1 1 d . . . . .
C7 C 0.32712(18) 0.4489(3) 0.67496(19) 0.0495(6) Uani 1 1 d . . . . .
C8 C 0.27681(19) 0.4267(3) 0.5105(2) 0.0510(6) Uani 1 1 d . . . . .
C9 C 0.40542(19) 0.3920(3) 0.6280(2) 0.0508(6) Uani 1 1 d . . . . .
C10 C 0.21410(19) 0.4212(3) 0.41310(19) 0.0502(6) Uani 1 1 d . . . . .
C11 C 0.1424(2) 0.5185(3) 0.3888(2) 0.0633(8) Uani 1 1 d . . . . .
H11 H 0.135338 0.588602 0.435036 0.076 Uiso 1 1 calc R U . . .
C12 C 0.0821(2) 0.5125(3) 0.2978(2) 0.0698(9) Uani 1 1 d . . . . .
H12 H 0.034731 0.578442 0.283000 0.084 Uiso 1 1 calc R U . . .
C13 C 0.0913(2) 0.4087(3) 0.2279(2) 0.0592(7) Uani 1 1 d . . . . .
C14 C 0.1598(2) 0.3098(3) 0.2514(2) 0.0594(7) Uani 1 1 d . . . . .
H14 H 0.165753 0.238835 0.205612 0.071 Uiso 1 1 calc R U . . .
C15 C 0.2196(2) 0.3164(3) 0.3432(2) 0.0579(7) Uani 1 1 d . . . . .
H15 H 0.265109 0.248436 0.358805 0.069 Uiso 1 1 calc R U . . .
C16 C 0.4394(2) 0.3444(3) 0.4504(2) 0.0593(7) Uani 1 1 d . . . . .
H16 H 0.419716 0.343592 0.379329 0.071 Uiso 1 1 calc R U . . .
C17 C 0.5018(2) 0.3511(3) 0.6620(2) 0.0635(8) Uani 1 1 d . . . . .
H17 H 0.522474 0.352093 0.732761 0.076 Uiso 1 1 calc R U . . .
C18 C 0.5643(2) 0.3105(3) 0.5922(3) 0.0733(9) Uani 1 1 d . . . . .
H18 H 0.627898 0.282685 0.614518 0.088 Uiso 1 1 calc R U . . .
C19 C 0.5321(2) 0.3106(3) 0.4846(3) 0.0681(8) Uani 1 1 d . . . . .
H19 H 0.576375 0.286567 0.436328 0.082 Uiso 1 1 calc R U . . .
C20 C 0.0531(2) 0.3281(4) 0.0538(2) 0.0784(10) Uani 1 1 d . . . . .
H20A H 0.009256 0.347758 -0.006757 0.118 Uiso 1 1 calc R U . . .
H20B H 0.044930 0.236639 0.073654 0.118 Uiso 1 1 calc R U . . .
H20C H 0.120161 0.342719 0.038090 0.118 Uiso 1 1 calc R U . . .

loop_
_atom_site_aniso_label
_atom_site_aniso_U_11
_atom_site_aniso_U_22
_atom_site_aniso_U_33
_atom_site_aniso_U_23
_atom_site_aniso_U_13
_atom_site_aniso_U_12
O1 0.0655(13) 0.1208(19) 0.0545(12) -0.0226(12) -0.0065(10) 0.0247(12)
N1 0.0693(16) 0.0720(16) 0.0505(14) -0.0058(12) 0.0090(11) -0.0032(13)
N3 0.0541(13) 0.0584(14) 0.0472(13) -0.0026(11) 0.0049(10) -0.0015(11)
N4 0.0509(12) 0.0615(14) 0.0445(12) 0.0000(10) 0.0062(10) 0.0006(11)
N5 0.0540(13) 0.0488(13) 0.0504(13) -0.0008(10) 0.0093(10) 0.0003(10)
N2 0.0709(16) 0.095(2) 0.0507(14) -0.0029(14) 0.0082(12) 0.0179(14)
C1 0.0605(16) 0.0478(16) 0.0490(15) 0.0005(12) 0.0066(13) -0.0082(13)
C2 0.0730(19) 0.0570(17) 0.0531(17) -0.0002(14) 0.0001(14) -0.0017(15)
C3 0.083(2) 0.079(2) 0.0537(18) 0.0025(16) -0.0059(16) -0.0063(18)
C4 0.083(2) 0.094(2) 0.0456(17) -0.0032(17) 0.0060(16) -0.0250(19)
C5 0.072(2) 0.090(2) 0.0593(19) -0.0138(17) 0.0139(16) -0.0076(18)
C6 0.0552(16) 0.0480(15) 0.0472(15) 0.0034(12) 0.0028(12) -0.0059(13)
C7 0.0506(15) 0.0509(16) 0.0473(15) 0.0023(12) 0.0051(12) -0.0035(12)
C8 0.0517(15) 0.0522(16) 0.0497(15) 0.0019(12) 0.0078(12) 0.0007(12)
C9 0.0529(15) 0.0482(15) 0.0510(15) -0.0009(12) 0.0032(12) -0.0017(12)
C10 0.0514(15) 0.0582(16) 0.0416(14) -0.0009(12) 0.0064(11) 0.0006(13)
C11 0.0571(17) 0.079(2) 0.0539(17) -0.0149(15) 0.0056(13) 0.0147(15)
C12 0.0585(17) 0.090(2) 0.0603(18) -0.0119(17) 0.0032(14) 0.0255(16)
C13 0.0502(16) 0.082(2) 0.0459(15) -0.0083(14) 0.0048(12) 0.0040(15)
C14 0.0648(17) 0.0588(18) 0.0546(17) -0.0093(14) 0.0043(14) 0.0027(15)
C15 0.0669(18) 0.0527(16) 0.0534(16) -0.0023(13) 0.0008(14) 0.0062(14)
C16 0.0625(18) 0.0544(17) 0.0632(18) -0.0074(13) 0.0189(14) 0.0006(14)
C17 0.0613(18) 0.0587(18) 0.0692(19) -0.0053(15) -0.0032(15) 0.0064(14)
C18 0.0569(18) 0.070(2) 0.092(2) -0.0130(18) -0.0004(17) 0.0137(16)
C19 0.0610(19) 0.0588(18) 0.087(2) -0.0123(16) 0.0217(16) 0.0055(15)
C20 0.079(2) 0.104(3) 0.0507(17) -0.0160(17) -0.0012(15) 0.0050(19)

loop_
_atom_type_symbol
_atom_type_description
_atom_type_scat_dispersion_real
_atom_type_scat_dispersion_imag
_atom_type_scat_source
C C 0.0033 0.0016 'International Tables Vol C Tables 4.2.6.8 and 6.1.1.4'
H H 0.0000 0.0000 'International Tables Vol C Tables 4.2.6.8 and 6.1.1.4'
N N 0.0061 0.0033 'International Tables Vol C Tables 4.2.6.8 and 6.1.1.4'
O O 0.0106 0.0060 'International Tables Vol C Tables 4.2.6.8 and 6.1.1.4'

loop_
_geom_angle_atom_site_label_1
_geom_angle_atom_site_label_2
_geom_angle_atom_site_label_3
_geom_angle
_geom_angle_site_symmetry_1
_geom_angle_site_symmetry_3
_geom_angle_publ_flag
C13 O1 C20 118.1(2) . . ?
C1 N1 C5 116.6(3) . . ?
C6 N3 C7 122.0(2) . . ?
C8 N4 C7 107.1(2) . . ?
C8 N5 C9 107.2(2) . . ?
C8 N5 C16 132.3(2) . . ?
C16 N5 C9 120.0(2) . . ?
H2A N2 H2B 109.1 . . ?
C6 N2 H2A 109.3 . . ?
C6 N2 H2B 109.5 . . ?
N1 C1 C2 122.6(2) . . ?
N1 C1 C6 116.4(2) . . ?
C2 C1 C6 121.0(3) . . ?
C1 C2 H2 120.1 . . ?
C3 C2 C1 119.7(3) . . ?
C3 C2 H2 120.1 . . ?
C2 C3 H3 120.8 . . ?
C2 C3 C4 118.3(3) . . ?
C4 C3 H3 120.8 . . ?
C3 C4 H4 120.6 . . ?
C5 C4 C3 118.8(3) . . ?
C5 C4 H4 120.6 . . ?
N1 C5 C4 123.9(3) . . ?
N1 C5 H5 118.1 . . ?
C4 C5 H5 118.1 . . ?
N3 C6 N2 127.0(2) . . ?
N3 C6 C1 117.4(2) . . ?
N2 C6 C1 115.6(2) . . ?
N3 C7 C9 121.6(2) . . ?
N4 C7 N3 128.5(2) . . ?
N4 C7 C9 109.9(2) . . ?
N4 C8 N5 110.2(2) . . ?
N4 C8 C10 125.5(2) . . ?
N5 C8 C10 124.1(2) . . ?
N5 C9 C17 119.1(2) . . ?
C7 C9 N5 105.5(2) . . ?
C7 C9 C17 135.4(3) . . ?
C11 C10 C8 120.9(2) . . ?
C15 C10 C8 121.8(2) . . ?
C15 C10 C11 117.2(2) . . ?
C10 C11 H11 119.4 . . ?
C12 C11 C10 121.1(3) . . ?
C12 C11 H11 119.4 . . ?
C11 C12 H12 119.8 . . ?
C11 C12 C13 120.4(3) . . ?
C13 C12 H12 119.8 . . ?
O1 C13 C12 116.5(3) . . ?
O1 C13 C14 124.0(3) . . ?
C14 C13 C12 119.5(3) . . ?
C13 C14 H14 120.2 . . ?
C13 C14 C15 119.6(3) . . ?
C15 C14 H14 120.2 . . ?
C10 C15 H15 118.9 . . ?
C14 C15 C10 122.2(3) . . ?
C14 C15 H15 118.9 . . ?
N5 C16 H16 120.4 . . ?
C19 C16 N5 119.3(3) . . ?
C19 C16 H16 120.4 . . ?
C9 C17 H17 119.9 . . ?
C18 C17 C9 120.2(3) . . ?
C18 C17 H17 119.9 . . ?
C17 C18 H18 120.3 . . ?
C17 C18 C19 119.3(3) . . ?
C19 C18 H18 120.3 . . ?
C16 C19 C18 121.7(3) . . ?
C16 C19 H19 119.2 . . ?
C18 C19 H19 119.2 . . ?
O1 C20 H20A 109.5 . . ?
O1 C20 H20B 109.5 . . ?
O1 C20 H20C 109.5 . . ?
H20A C20 H20B 109.5 . . ?
H20A C20 H20C 109.5 . . ?
H20B C20 H20C 109.5 . . ?

loop_
_geom_bond_atom_site_label_1
_geom_bond_atom_site_label_2
_geom_bond_distance
_geom_bond_site_symmetry_2
_geom_bond_publ_flag
O1 C13 1.367(3) . ?
O1 C20 1.425(3) . ?
N1 C1 1.337(3) . ?
N1 C5 1.342(3) . ?
N3 C6 1.286(3) . ?
N3 C7 1.377(3) . ?
N4 C7 1.373(3) . ?
N4 C8 1.334(3) . ?
N5 C8 1.383(3) . ?
N5 C9 1.398(3) . ?
N5 C16 1.390(3) . ?
N2 H2A 0.8631 . ?
N2 H2B 0.8629 . ?
N2 C6 1.353(3) . ?
C1 C2 1.380(4) . ?
C1 C6 1.490(4) . ?
C2 H2 0.9300 . ?
C2 C3 1.369(4) . ?
C3 H3 0.9300 . ?
C3 C4 1.372(4) . ?
C4 H4 0.9300 . ?
C4 C5 1.370(4) . ?
C5 H5 0.9300 . ?
C7 C9 1.388(4) . ?
C8 C10 1.456(3) . ?
C9 C17 1.405(4) . ?
C10 C11 1.394(4) . ?
C10 C15 1.388(4) . ?
C11 H11 0.9300 . ?
C11 C12 1.372(4) . ?
C12 H12 0.9300 . ?
C12 C13 1.387(4) . ?
C13 C14 1.375(4) . ?
C14 H14 0.9300 . ?
C14 C15 1.377(4) . ?
C15 H15 0.9300 . ?
C16 H16 0.9300 . ?
C16 C19 1.341(4) . ?
C17 H17 0.9300 . ?
C17 C18 1.347(4) . ?
C18 H18 0.9300 . ?
C18 C19 1.416(4) . ?
C19 H19 0.9300 . ?
C20 H20A 0.9600 . ?
C20 H20B 0.9600 . ?
C20 H20C 0.9600 . ?

loop_
_geom_torsion_atom_site_label_1
_geom_torsion_atom_site_label_2
_geom_torsion_atom_site_label_3
_geom_torsion_atom_site_label_4
_geom_torsion
_geom_torsion_site_symmetry_1
_geom_torsion_site_symmetry_2
_geom_torsion_site_symmetry_3
_geom_torsion_site_symmetry_4
_geom_torsion_publ_flag
O1 C13 C14 C15 178.0(3) . . . . ?
N1 C1 C2 C3 1.4(4) . . . . ?
N1 C1 C6 N3 171.2(2) . . . . ?
N1 C1 C6 N2 -8.2(4) . . . . ?
N3 C7 C9 N5 179.2(2) . . . . ?
N3 C7 C9 C17 -2.7(5) . . . . ?
N4 C7 C9 N5 1.4(3) . . . . ?
N4 C7 C9 C17 179.4(3) . . . . ?
N4 C8 C10 C11 35.5(4) . . . . ?
N4 C8 C10 C15 -141.3(3) . . . . ?
N5 C8 C10 C11 -148.5(3) . . . . ?
N5 C8 C10 C15 34.7(4) . . . . ?
N5 C9 C17 C18 4.7(4) . . . . ?
N5 C16 C19 C18 0.1(4) . . . . ?
C1 N1 C5 C4 -1.4(5) . . . . ?
C1 C2 C3 C4 -1.2(5) . . . . ?
C2 C1 C6 N3 -9.6(4) . . . . ?
C2 C1 C6 N2 171.0(3) . . . . ?
C2 C3 C4 C5 -0.2(5) . . . . ?
C3 C4 C5 N1 1.6(5) . . . . ?
C5 N1 C1 C2 -0.1(4) . . . . ?
C5 N1 C1 C6 179.1(2) . . . . ?
C6 N3 C7 N4 -5.7(4) . . . . ?
C6 N3 C7 C9 176.9(2) . . . . ?
C6 C1 C2 C3 -177.8(3) . . . . ?
C7 N3 C6 N2 -3.2(4) . . . . ?
C7 N3 C6 C1 177.4(2) . . . . ?
C7 N4 C8 N5 -0.8(3) . . . . ?
C7 N4 C8 C10 175.6(2) . . . . ?
C7 C9 C17 C18 -173.2(3) . . . . ?
C8 N4 C7 N3 -178.1(3) . . . . ?
C8 N4 C7 C9 -0.4(3) . . . . ?
C8 N5 C9 C7 -1.8(3) . . . . ?
C8 N5 C9 C17 179.8(2) . . . . ?
C8 N5 C16 C19 175.7(3) . . . . ?
C8 C10 C11 C12 -178.9(3) . . . . ?
C8 C10 C15 C14 179.3(3) . . . . ?
C9 N5 C8 N4 1.7(3) . . . . ?
C9 N5 C8 C10 -174.8(2) . . . . ?
C9 N5 C16 C19 5.2(4) . . . . ?
C9 C17 C18 C19 0.5(5) . . . . ?
C10 C11 C12 C13 0.1(5) . . . . ?
C11 C10 C15 C14 2.4(4) . . . . ?
C11 C12 C13 O1 -177.7(3) . . . . ?
C11 C12 C13 C14 1.5(5) . . . . ?
C12 C13 C14 C15 -1.2(4) . . . . ?
C13 C14 C15 C10 -0.8(4) . . . . ?
C15 C10 C11 C12 -2.0(4) . . . . ?
C16 N5 C8 N4 -169.7(2) . . . . ?
C16 N5 C8 C10 13.8(4) . . . . ?
C16 N5 C9 C7 170.8(2) . . . . ?
C16 N5 C9 C17 -7.6(4) . . . . ?
C17 C18 C19 C16 -3.0(5) . . . . ?
C20 O1 C13 C12 165.4(3) . . . . ?
C20 O1 C13 C14 -13.7(4) . . . . ?
